data_7016804
loop_
_publ_author_name
'Sathyadevi, Palanisamy'
'Krishnamoorthy, Paramasivam'
'Butorac, Rachel R.'
'Cowley, Alan H.'
'Bhuvanesh, Nattamai S. P.'
'Dharmaraj, Nallasamy'

_publ_section_title
;
 Effect of substitution and planarity of the ligand on DNA/BSA
 interaction, free radical scavenging and cytotoxicity of diamagnetic
 Ni(ii) complexes: A systematic investigation.
;
_journal_issue 38
_journal_name_full 'Dalton transactions (Cambridge, England : 2003)'
_journal_page_first 9690
_journal_page_last 9702
_journal_paper_doi 10.1039/c1dt10767d
_journal_volume 40
_journal_year 2011
_chemical_formula_moiety 'C33 H27 N2 Ni O2 P'
_chemical_formula_sum 'C33 H27 N2 Ni O2 P'
_chemical_formula_weight 573.25
_chemical_name_systematic
;
?
;
_space_group_IT_number 2
_symmetry_cell_setting triclinic
_symmetry_space_group_name_Hall '-P 1'
_symmetry_space_group_name_H-M 'P -1'
_atom_sites_solution_hydrogens geom
_atom_sites_solution_primary direct
_atom_sites_solution_secondary difmap
_audit_creation_method SHELXL-97
_cell_angle_alpha 81.516(2)
_cell_angle_beta 68.128(2)
_cell_angle_gamma 89.718(2)
_cell_formula_units_Z 2
_cell_length_a 10.2703(10)
_cell_length_b 11.8729(11)
_cell_length_c 11.9851(11)
_cell_measurement_reflns_used 3761
_cell_measurement_temperature 100(2)
_cell_measurement_theta_max 30.8261
_cell_measurement_theta_min 1.7388
_cell_volume 1339.4(2)
_computing_cell_refinement 'CrystalClear (Rigaku Inc., 2008)'
_computing_data_collection 'CrystalClear (Rigaku Inc., 2008)'
_computing_data_reduction 'CrystalClear (Rigaku Inc., 2008)'
_computing_molecular_graphics 'XP SHELXTL/PC, Siemens Analytical'
_computing_structure_refinement 'XL SHELXTL/PC, Siemens Analytical'
_computing_structure_solution
;

SIR97 - Altomare A., Burla M.C., Camalli M., Cascarano G.L., Giacovazzo C.,
Guagliardi A., Moliterni A.G.G., Polidori G.,Spagna R.
;
_diffrn_ambient_temperature 100(2)
_diffrn_measured_fraction_theta_full 0.998
_diffrn_measured_fraction_theta_max 0.998
_diffrn_measurement_device_type 'Rigaku AFC-12 with Saturn 724+ CCD'
_diffrn_measurement_method \w-scans
_diffrn_radiation_monochromator graphite
_diffrn_radiation_source 'fine-focus sealed tube'
_diffrn_radiation_type MoK\a
_diffrn_radiation_wavelength 0.71075
_diffrn_reflns_av_R_equivalents 0.0991
_diffrn_reflns_av_sigmaI/netI 0.0905
_diffrn_reflns_limit_h_max 12
_diffrn_reflns_limit_h_min -12
_diffrn_reflns_limit_k_max 14
_diffrn_reflns_limit_k_min -14
_diffrn_reflns_limit_l_max 14
_diffrn_reflns_limit_l_min -13
_diffrn_reflns_number 14449
_diffrn_reflns_theta_full 25.00
_diffrn_reflns_theta_max 25.00
_diffrn_reflns_theta_min 3.32
_exptl_absorpt_coefficient_mu 0.818
_exptl_absorpt_correction_T_max 1.00
_exptl_absorpt_correction_T_min 0.542
_exptl_absorpt_correction_type multi-scan
_exptl_absorpt_process_details
;
Abscor. T. Higashi. (2001). Rigaku Corp. Tokyo, Japan
;
_exptl_crystal_colour red
_exptl_crystal_density_diffrn 1.421
_exptl_crystal_density_method 'not measured'
_exptl_crystal_description prism
_exptl_crystal_F_000 596
_exptl_crystal_size_max 0.16
_exptl_crystal_size_mid 0.10
_exptl_crystal_size_min 0.09
_refine_diff_density_max 1.016
_refine_diff_density_min -0.616
_refine_diff_density_rms 0.079
_refine_ls_extinction_method none
_refine_ls_goodness_of_fit_ref 1.072
_refine_ls_hydrogen_treatment constr
_refine_ls_matrix_type full
_refine_ls_number_parameters 353
_refine_ls_number_reflns 4696
_refine_ls_number_restraints 0
_refine_ls_restrained_S_all 1.072
_refine_ls_R_factor_all 0.0584
_refine_ls_R_factor_gt 0.0489
_refine_ls_shift/su_max 0.000
_refine_ls_shift/su_mean 0.000
_refine_ls_structure_factor_coef Fsqd
_refine_ls_weighting_details 'calc w=1/[\s^2^(Fo^2^)+(0.0405P)^2^+1.1436P] where P=(Fo^2^+2Fc^2^)/3'
_refine_ls_weighting_scheme calc
_refine_ls_wR_factor_gt 0.1179
_refine_ls_wR_factor_ref 0.1248
_reflns_number_gt 4020
_reflns_number_total 4696
_reflns_threshold_expression >2sigma(I)
_cod_data_source_file c1dt10767d.txt
_cod_data_source_block shelxl
_cod_original_sg_symbol_H-M P-1
_cod_database_code 7016804

loop_
_symmetry_equiv_pos_as_xyz
'x, y, z'
'-x, -y, -z'

loop_
_atom_site_label
_atom_site_type_symbol
_atom_site_fract_x
_atom_site_fract_y
_atom_site_fract_z
_atom_site_U_iso_or_equiv
_atom_site_adp_type
_atom_site_occupancy
_atom_site_symmetry_multiplicity
_atom_site_calc_flag
_atom_site_refinement_flags
C1 C 0.9743(3) 0.2520(3) 0.2746(3) 0.0265(7) Uani 1 1 d .
C2 C 1.0738(3) 0.3459(3) 0.2298(3) 0.0286(7) Uani 1 1 d .
H2 H 1.0849 0.3916 0.1566 0.034 Uiso 1 1 calc R
C3 C 1.1546(3) 0.3704(3) 0.2939(3) 0.0308(7) Uani 1 1 d .
H3 H 1.2191 0.4328 0.2633 0.037 Uiso 1 1 calc R
C4 C 1.1411(3) 0.3024(3) 0.4050(3) 0.0294(7) Uani 1 1 d .
H4 H 1.1954 0.3195 0.4481 0.035 Uiso 1 1 calc R
C5 C 1.0458(3) 0.2102(3) 0.4481(3) 0.0270(7) Uani 1 1 d .
H5 H 1.0366 0.1646 0.5210 0.032 Uiso 1 1 calc R
C6 C 0.9612(3) 0.1828(3) 0.3848(3) 0.0252(7) Uani 1 1 d .
C7 C 0.8654(3) 0.0836(3) 0.4352(3) 0.0241(6) Uani 1 1 d .
H7 H 0.8631 0.0403 0.5073 0.029 Uiso 1 1 calc R
C8 C 0.6163(3) -0.0601(3) 0.3817(3) 0.0238(7) Uani 1 1 d .
C9 C 0.5167(3) -0.1610(3) 0.4202(3) 0.0241(6) Uani 1 1 d .
C10 C 0.5151(3) -0.2477(3) 0.5137(3) 0.0267(7) Uani 1 1 d .
H10 H 0.5762 -0.2415 0.5538 0.032 Uiso 1 1 calc R
C11 C 0.4224(3) -0.3432(3) 0.5471(3) 0.0289(7) Uani 1 1 d .
H11 H 0.4228 -0.4004 0.6090 0.035 Uiso 1 1 calc R
C12 C 0.3288(3) -0.3541(3) 0.4889(3) 0.0294(7) Uani 1 1 d .
C13 C 0.3308(3) -0.2667(3) 0.3969(3) 0.0288(7) Uani 1 1 d .
H13 H 0.2694 -0.2728 0.3572 0.035 Uiso 1 1 calc R
C14 C 0.4219(3) -0.1709(3) 0.3628(3) 0.0255(7) Uani 1 1 d .
H14 H 0.4200 -0.1133 0.3018 0.031 Uiso 1 1 calc R
C15 C 0.2291(4) -0.4579(3) 0.5269(3) 0.0394(8) Uani 1 1 d .
H15A H 0.1776 -0.4550 0.4742 0.059 Uiso 1 1 calc R
H15B H 0.1646 -0.4593 0.6093 0.059 Uiso 1 1 calc R
H15C H 0.2814 -0.5255 0.5215 0.059 Uiso 1 1 calc R
C16 C 0.5423(3) 0.1713(2) 0.0853(3) 0.0213(6) Uani 1 1 d .
C17 C 0.4241(3) 0.1394(3) 0.1927(3) 0.0256(7) Uani 1 1 d .
H17 H 0.4295 0.1437 0.2678 0.031 Uiso 1 1 calc R
C18 C 0.2994(3) 0.1016(3) 0.1875(3) 0.0284(7) Uani 1 1 d .
H18 H 0.2211 0.0820 0.2590 0.034 Uiso 1 1 calc R
C19 C 0.2903(3) 0.0929(3) 0.0769(3) 0.0292(7) Uani 1 1 d .
H19 H 0.2062 0.0677 0.0740 0.035 Uiso 1 1 calc R
C20 C 0.4079(3) 0.1220(3) -0.0303(3) 0.0288(7) Uani 1 1 d .
H20 H 0.4026 0.1146 -0.1048 0.035 Uiso 1 1 calc R
C21 C 0.5329(3) 0.1619(3) -0.0264(3) 0.0261(7) Uani 1 1 d .
H21 H 0.6105 0.1825 -0.0983 0.031 Uiso 1 1 calc R
C22 C 0.8464(3) 0.2288(3) -0.0458(3) 0.0218(6) Uani 1 1 d .
C23 C 0.9517(3) 0.1515(3) -0.0555(3) 0.0261(7) Uani 1 1 d .
H23 H 0.9452 0.0977 0.0114 0.031 Uiso 1 1 calc R
C24 C 1.0662(3) 0.1542(3) -0.1647(3) 0.0294(7) Uani 1 1 d .
H24 H 1.1361 0.1028 -0.1705 0.035 Uiso 1 1 calc R
C25 C 1.0757(3) 0.2342(3) -0.2651(3) 0.0276(7) Uani 1 1 d .
H25 H 1.1516 0.2358 -0.3384 0.033 Uiso 1 1 calc R
C26 C 0.9720(3) 0.3116(3) -0.2560(3) 0.0276(7) Uani 1 1 d .
H26 H 0.9787 0.3652 -0.3231 0.033 Uiso 1 1 calc R
C27 C 0.8576(3) 0.3091(3) -0.1465(3) 0.0250(7) Uani 1 1 d .
H27 H 0.7885 0.3613 -0.1407 0.030 Uiso 1 1 calc R
C28 C 0.6760(3) 0.3738(3) 0.1162(3) 0.0223(6) Uani 1 1 d .
C29 C 0.7909(3) 0.4437(3) 0.1041(3) 0.0271(7) Uani 1 1 d .
H29 H 0.8800 0.4149 0.0799 0.032 Uiso 1 1 calc R
C30 C 0.7752(3) 0.5549(3) 0.1272(3) 0.0300(7) Uani 1 1 d .
H30 H 0.8531 0.6003 0.1180 0.036 Uiso 1 1 calc R
C31 C 0.6425(4) 0.5981(3) 0.1643(3) 0.0379(8) Uani 1 1 d .
H31 H 0.6310 0.6722 0.1815 0.045 Uiso 1 1 calc R
C32 C 0.5269(4) 0.5306(3) 0.1755(4) 0.0410(9) Uani 1 1 d .
H32 H 0.4384 0.5602 0.1991 0.049 Uiso 1 1 calc R
C33 C 0.5424(3) 0.4194(3) 0.1520(3) 0.0327(8) Uani 1 1 d .
H33 H 0.4644 0.3748 0.1598 0.039 Uiso 1 1 calc R
N1 N 0.7826(2) 0.0518(2) 0.3856(2) 0.0218(5) Uani 1 1 d .
N2 N 0.6961(2) -0.0481(2) 0.4436(2) 0.0237(5) Uani 1 1 d .
O1 O 0.8975(2) 0.23560(18) 0.20940(18) 0.0280(5) Uani 1 1 d .
O2 O 0.6219(2) 0.01087(17) 0.28528(18) 0.0236(5) Uani 1 1 d .
P1 P 0.70054(7) 0.22372(6) 0.10057(7) 0.02083(19) Uani 1 1 d .
Ni1 Ni 0.75423(4) 0.12858(3) 0.25083(3) 0.02177(15) Uani 1 1 d .

loop_
_atom_site_aniso_label
_atom_site_aniso_U_11
_atom_site_aniso_U_22
_atom_site_aniso_U_33
_atom_site_aniso_U_23
_atom_site_aniso_U_13
_atom_site_aniso_U_12
C1 0.0247(15) 0.0284(17) 0.0255(17) -0.0045(14) -0.0084(13) 0.0044(13)
C2 0.0281(16) 0.0281(17) 0.0285(17) 0.0024(14) -0.0121(13) -0.0011(13)
C3 0.0281(16) 0.0268(18) 0.0378(19) -0.0060(15) -0.0123(14) 0.0015(13)
C4 0.0311(17) 0.0280(18) 0.0343(18) -0.0065(14) -0.0177(14) 0.0041(13)
C5 0.0293(16) 0.0274(17) 0.0288(17) -0.0093(14) -0.0143(13) 0.0076(13)
C6 0.0255(15) 0.0244(16) 0.0275(17) -0.0070(14) -0.0110(13) 0.0059(12)
C7 0.0252(15) 0.0267(17) 0.0212(16) -0.0034(13) -0.0100(12) 0.0089(13)
C8 0.0234(15) 0.0244(16) 0.0210(16) -0.0062(13) -0.0045(12) 0.0048(12)
C9 0.0235(15) 0.0240(16) 0.0218(15) -0.0053(13) -0.0043(12) 0.0027(12)
C10 0.0275(16) 0.0268(17) 0.0249(16) -0.0025(14) -0.0095(13) 0.0026(13)
C11 0.0325(17) 0.0264(17) 0.0237(16) 0.0002(14) -0.0075(13) 0.0021(13)
C12 0.0289(16) 0.0263(17) 0.0270(17) -0.0090(14) -0.0020(13) 0.0003(13)
C13 0.0233(15) 0.0343(19) 0.0291(17) -0.0106(15) -0.0083(13) 0.0016(13)
C14 0.0281(16) 0.0254(17) 0.0226(16) -0.0073(13) -0.0076(13) 0.0036(13)
C15 0.0357(19) 0.034(2) 0.046(2) -0.0105(17) -0.0115(16) -0.0045(15)
C16 0.0224(14) 0.0179(15) 0.0243(16) -0.0032(12) -0.0096(12) 0.0044(12)
C17 0.0289(16) 0.0261(17) 0.0226(16) -0.0064(13) -0.0098(13) 0.0055(13)
C18 0.0234(15) 0.0274(17) 0.0300(17) -0.0036(14) -0.0054(13) 0.0019(13)
C19 0.0269(16) 0.0265(17) 0.0370(19) -0.0036(14) -0.0158(14) 0.0009(13)
C20 0.0339(17) 0.0301(18) 0.0256(17) -0.0046(14) -0.0147(14) 0.0018(14)
C21 0.0286(16) 0.0220(16) 0.0267(17) -0.0006(13) -0.0105(13) 0.0031(13)
C22 0.0232(14) 0.0225(15) 0.0201(15) -0.0045(12) -0.0082(12) -0.0002(12)
C23 0.0329(16) 0.0211(16) 0.0246(16) -0.0013(13) -0.0121(13) 0.0031(13)
C24 0.0272(16) 0.0285(17) 0.0305(18) -0.0080(15) -0.0075(13) 0.0078(13)
C25 0.0264(16) 0.0331(18) 0.0204(16) -0.0073(14) -0.0044(12) 0.0008(13)
C26 0.0291(16) 0.0315(18) 0.0210(16) -0.0003(14) -0.0094(13) -0.0024(13)
C27 0.0235(15) 0.0261(16) 0.0267(17) -0.0009(13) -0.0122(13) 0.0025(12)
C28 0.0293(15) 0.0209(15) 0.0183(15) -0.0010(12) -0.0115(12) 0.0050(12)
C29 0.0253(15) 0.0265(17) 0.0285(17) -0.0027(14) -0.0097(13) 0.0028(13)
C30 0.0297(16) 0.0271(17) 0.0348(18) -0.0038(14) -0.0144(14) -0.0025(13)
C31 0.044(2) 0.0238(18) 0.051(2) -0.0103(16) -0.0215(17) 0.0061(15)
C32 0.0307(18) 0.032(2) 0.061(2) -0.0127(18) -0.0166(17) 0.0101(15)
C33 0.0263(16) 0.0269(18) 0.044(2) -0.0078(16) -0.0116(14) 0.0039(13)
N1 0.0226(12) 0.0210(13) 0.0195(13) -0.0047(11) -0.0047(10) 0.0045(10)
N2 0.0249(13) 0.0227(13) 0.0236(13) -0.0024(11) -0.0096(10) 0.0016(10)
O1 0.0327(11) 0.0304(12) 0.0236(11) 0.0015(9) -0.0158(9) -0.0028(9)
O2 0.0278(11) 0.0239(11) 0.0184(11) -0.0010(9) -0.0087(8) 0.0019(9)
P1 0.0218(4) 0.0207(4) 0.0197(4) -0.0026(3) -0.0078(3) 0.0030(3)
Ni1 0.0233(2) 0.0224(2) 0.0192(2) -0.00063(16) -0.00853(16) 0.00182(15)

loop_
_atom_type_symbol
_atom_type_description
_atom_type_scat_dispersion_real
_atom_type_scat_dispersion_imag
_atom_type_scat_source
C C 0.0033 0.0016 'International Tables Vol C Tables 4.2.6.8 and 6.1.1.4'
H H 0.0000 0.0000 'International Tables Vol C Tables 4.2.6.8 and 6.1.1.4'
N N 0.0061 0.0033 'International Tables Vol C Tables 4.2.6.8 and 6.1.1.4'
O O 0.0106 0.0060 'International Tables Vol C Tables 4.2.6.8 and 6.1.1.4'
P P 0.1023 0.0942 'International Tables Vol C Tables 4.2.6.8 and 6.1.1.4'
Ni Ni 0.3393 1.1124 'International Tables Vol C Tables 4.2.6.8 and 6.1.1.4'

loop_
_geom_angle_atom_site_label_1
_geom_angle_atom_site_label_2
_geom_angle_atom_site_label_3
_geom_angle
O1 C1 C6 124.2(3)
O1 C1 C2 117.2(3)
C6 C1 C2 118.6(3)
C3 C2 C1 120.7(3)
C3 C2 H2 119.7
C1 C2 H2 119.7
C2 C3 C4 121.1(3)
C2 C3 H3 119.5
C4 C3 H3 119.5
C5 C4 C3 118.4(3)
C5 C4 H4 120.8
C3 C4 H4 120.8
C4 C5 C6 121.9(3)
C4 C5 H5 119.0
C6 C5 H5 119.0
C1 C6 C5 119.3(3)
C1 C6 C7 122.3(3)
C5 C6 C7 118.5(3)
N1 C7 C6 123.5(3)
N1 C7 H7 118.3
C6 C7 H7 118.3
O2 C8 N2 123.7(3)
O2 C8 C9 117.5(2)
N2 C8 C9 118.8(3)
C14 C9 C10 118.9(3)
C14 C9 C8 120.0(3)
C10 C9 C8 121.2(3)
C11 C10 C9 120.4(3)
C11 C10 H10 119.8
C9 C10 H10 119.8
C10 C11 C12 120.9(3)
C10 C11 H11 119.6
C12 C11 H11 119.6
C13 C12 C11 118.0(3)
C13 C12 C15 122.0(3)
C11 C12 C15 120.0(3)
C14 C13 C12 121.9(3)
C14 C13 H13 119.1
C12 C13 H13 119.1
C13 C14 C9 119.9(3)
C13 C14 H14 120.0
C9 C14 H14 120.0
C12 C15 H15A 109.5
C12 C15 H15B 109.5
H15A C15 H15B 109.5
C12 C15 H15C 109.5
H15A C15 H15C 109.5
H15B C15 H15C 109.5
C21 C16 C17 119.0(3)
C21 C16 P1 123.7(2)
C17 C16 P1 117.3(2)
C18 C17 C16 120.3(3)
C18 C17 H17 119.9
C16 C17 H17 119.9
C19 C18 C17 120.6(3)
C19 C18 H18 119.7
C17 C18 H18 119.7
C18 C19 C20 119.7(3)
C18 C19 H19 120.2
C20 C19 H19 120.2
C21 C20 C19 120.3(3)
C21 C20 H20 119.9
C19 C20 H20 119.9
C20 C21 C16 120.1(3)
C20 C21 H21 119.9
C16 C21 H21 119.9
C27 C22 C23 119.2(3)
C27 C22 P1 122.0(2)
C23 C22 P1 118.7(2)
C24 C23 C22 120.5(3)
C24 C23 H23 119.8
C22 C23 H23 119.8
C25 C24 C23 119.8(3)
C25 C24 H24 120.1
C23 C24 H24 120.1
C26 C25 C24 120.1(3)
C26 C25 H25 120.0
C24 C25 H25 120.0
C25 C26 C27 120.1(3)
C25 C26 H26 119.9
C27 C26 H26 119.9
C22 C27 C26 120.3(3)
C22 C27 H27 119.8
C26 C27 H27 119.8
C29 C28 C33 118.3(3)
C29 C28 P1 119.2(2)
C33 C28 P1 122.2(2)
C30 C29 C28 121.4(3)
C30 C29 H29 119.3
C28 C29 H29 119.3
C29 C30 C31 119.7(3)
C29 C30 H30 120.2
C31 C30 H30 120.2
C32 C31 C30 119.9(3)
C32 C31 H31 120.1
C30 C31 H31 120.1
C33 C32 C31 120.6(3)
C33 C32 H32 119.7
C31 C32 H32 119.7
C32 C33 C28 120.2(3)
C32 C33 H33 119.9
C28 C33 H33 119.9
C7 N1 N2 117.5(2)
C7 N1 Ni1 127.2(2)
N2 N1 Ni1 115.20(17)
C8 N2 N1 106.8(2)
C1 O1 Ni1 126.4(2)
C8 O2 Ni1 110.80(17)
C16 P1 C28 105.85(13)
C16 P1 C22 108.13(13)
C28 P1 C22 103.44(13)
C16 P1 Ni1 115.97(10)
C28 P1 Ni1 111.60(9)
C22 P1 Ni1 110.99(10)
O1 Ni1 O2 174.47(9)
O1 Ni1 N1 95.71(10)
O2 Ni1 N1 83.48(9)
O1 Ni1 P1 86.93(7)
O2 Ni1 P1 94.33(7)
N1 Ni1 P1 174.75(7)

loop_
_geom_bond_atom_site_label_1
_geom_bond_atom_site_label_2
_geom_bond_distance
C1 O1 1.333(4)
C1 C6 1.410(4)
C1 C2 1.415(4)
C2 C3 1.381(4)
C2 H2 0.9300
C3 C4 1.411(5)
C3 H3 0.9300
C4 C5 1.375(4)
C4 H4 0.9300
C5 C6 1.415(4)
C5 H5 0.9300
C6 C7 1.441(4)
C7 N1 1.291(4)
C7 H7 0.9300
C8 O2 1.308(4)
C8 N2 1.315(4)
C8 C9 1.480(4)
C9 C14 1.399(4)
C9 C10 1.401(4)
C10 C11 1.394(4)
C10 H10 0.9300
C11 C12 1.398(4)
C11 H11 0.9300
C12 C13 1.391(5)
C12 C15 1.509(4)
C13 C14 1.388(4)
C13 H13 0.9300
C14 H14 0.9300
C15 H15A 0.9600
C15 H15B 0.9600
C15 H15C 0.9600
C16 C21 1.398(4)
C16 C17 1.404(4)
C16 P1 1.824(3)
C17 C18 1.385(4)
C17 H17 0.9300
C18 C19 1.382(4)
C18 H18 0.9300
C19 C20 1.395(4)
C19 H19 0.9300
C20 C21 1.391(4)
C20 H20 0.9300
C21 H21 0.9300
C22 C27 1.391(4)
C22 C23 1.398(4)
C22 P1 1.827(3)
C23 C24 1.392(4)
C23 H23 0.9300
C24 C25 1.391(5)
C24 H24 0.9300
C25 C26 1.387(4)
C25 H25 0.9300
C26 C27 1.394(4)
C26 H26 0.9300
C27 H27 0.9300
C28 C29 1.396(4)
C28 C33 1.407(4)
C28 P1 1.826(3)
C29 C30 1.385(4)
C29 H29 0.9300
C30 C31 1.388(5)
C30 H30 0.9300
C31 C32 1.388(5)
C31 H31 0.9300
C32 C33 1.387(5)
C32 H32 0.9300
C33 H33 0.9300
N1 N2 1.409(3)
N1 Ni1 1.854(2)
O1 Ni1 1.820(2)
O2 Ni1 1.844(2)
P1 Ni1 2.2264(8)

loop_
_geom_torsion_atom_site_label_1
_geom_torsion_atom_site_label_2
_geom_torsion_atom_site_label_3
_geom_torsion_atom_site_label_4
_geom_torsion
O1 C1 C2 C3 178.2(3)
C6 C1 C2 C3 -1.1(5)
C1 C2 C3 C4 0.4(5)
C2 C3 C4 C5 0.4(5)
C3 C4 C5 C6 -0.4(5)
O1 C1 C6 C5 -178.2(3)
C2 C1 C6 C5 1.0(4)
O1 C1 C6 C7 2.5(5)
C2 C1 C6 C7 -178.3(3)
C4 C5 C6 C1 -0.3(5)
C4 C5 C6 C7 179.1(3)
C1 C6 C7 N1 -1.5(5)
C5 C6 C7 N1 179.2(3)
O2 C8 C9 C14 -7.3(4)
N2 C8 C9 C14 174.4(3)
O2 C8 C9 C10 172.7(3)
N2 C8 C9 C10 -5.6(4)
C14 C9 C10 C11 1.3(4)
C8 C9 C10 C11 -178.7(3)
C9 C10 C11 C12 -0.4(5)
C10 C11 C12 C13 -0.1(5)
C10 C11 C12 C15 -179.7(3)
C11 C12 C13 C14 -0.1(5)
C15 C12 C13 C14 179.5(3)
C12 C13 C14 C9 1.0(5)
C10 C9 C14 C13 -1.5(4)
C8 C9 C14 C13 178.5(3)
C21 C16 C17 C18 -1.3(4)
P1 C16 C17 C18 178.4(2)
C16 C17 C18 C19 1.1(5)
C17 C18 C19 C20 0.2(5)
C18 C19 C20 C21 -1.3(5)
C19 C20 C21 C16 1.1(5)
C17 C16 C21 C20 0.2(4)
P1 C16 C21 C20 -179.5(2)
C27 C22 C23 C24 -0.3(4)
P1 C22 C23 C24 -178.6(2)
C22 C23 C24 C25 -0.3(4)
C23 C24 C25 C26 0.6(4)
C24 C25 C26 C27 -0.3(4)
C23 C22 C27 C26 0.5(4)
P1 C22 C27 C26 178.8(2)
C25 C26 C27 C22 -0.2(4)
C33 C28 C29 C30 0.5(5)
P1 C28 C29 C30 -173.4(2)
C28 C29 C30 C31 0.5(5)
C29 C30 C31 C32 -1.3(5)
C30 C31 C32 C33 1.0(6)
C31 C32 C33 C28 0.0(6)
C29 C28 C33 C32 -0.7(5)
P1 C28 C33 C32 172.9(3)
C6 C7 N1 N2 178.8(2)
C6 C7 N1 Ni1 -5.9(4)
O2 C8 N2 N1 0.0(4)
C9 C8 N2 N1 178.2(2)
C7 N1 N2 C8 176.5(3)
Ni1 N1 N2 C8 0.7(3)
C6 C1 O1 Ni1 4.0(4)
C2 C1 O1 Ni1 -175.2(2)
N2 C8 O2 Ni1 -0.6(4)
C9 C8 O2 Ni1 -178.85(19)
C21 C16 P1 C28 97.7(3)
C17 C16 P1 C28 -82.0(2)
C21 C16 P1 C22 -12.6(3)
C17 C16 P1 C22 167.7(2)
C21 C16 P1 Ni1 -138.0(2)
C17 C16 P1 Ni1 42.4(3)
C29 C28 P1 C16 -166.7(2)
C33 C28 P1 C16 19.7(3)
C29 C28 P1 C22 -53.1(3)
C33 C28 P1 C22 133.3(3)
C29 C28 P1 Ni1 66.3(2)
C33 C28 P1 Ni1 -107.3(2)
C27 C22 P1 C16 71.2(3)
C23 C22 P1 C16 -110.6(2)
C27 C22 P1 C28 -40.8(3)
C23 C22 P1 C28 137.5(2)
C27 C22 P1 Ni1 -160.6(2)
C23 C22 P1 Ni1 17.7(2)
C1 O1 Ni1 N1 -8.3(3)
C1 O1 Ni1 P1 167.2(2)
C8 O2 Ni1 N1 0.77(19)
C8 O2 Ni1 P1 -174.44(18)
C7 N1 Ni1 O1 9.3(3)
N2 N1 Ni1 O1 -175.32(18)
C7 N1 Ni1 O2 -176.2(3)
N2 N1 Ni1 O2 -0.83(18)
C16 P1 Ni1 O1 -175.61(12)
C28 P1 Ni1 O1 -54.31(12)
C22 P1 Ni1 O1 60.51(12)
C16 P1 Ni1 O2 9.79(12)
C28 P1 Ni1 O2 131.09(12)
C22 P1 Ni1 O2 -114.09(12)
